data_7057216
loop_
_publ_author_name
'Landman, Maril\'e'
'Jansen van Rensburg, Armand'
'van Rooyen, Petrus H.'
'Conradie, Marrigje M.'
'Conradie, Jeanet'

_publ_section_title
;
 Triphenylstibine-substituted Fischer carbene complexes of tungsten(0):
 synthesis, structure, DFT and electrochemistry
;
_journal_issue 9
_journal_name_full 'New Journal of Chemistry'
_journal_page_first 7301
_journal_paper_doi 10.1039/C8NJ01008K
_journal_volume 42
_journal_year 2018
_chemical_formula_moiety '[NiL3](ClO4)2'
_chemical_formula_sum 'C18 H26 Cl2 N4 Ni O8'
_chemical_formula_weight 556.04
_space_group_IT_number 14
_space_group_name_Hall '-P 2ybc'
_space_group_name_H-M_alt 'P 1 21/c 1'
_symmetry_cell_setting monoclinic
_symmetry_space_group_name_Hall '-P 2ybc'
_symmetry_space_group_name_H-M 'P 1 21/c 1'
_atom_sites_solution_hydrogens geom
_atom_sites_solution_primary direct
_atom_sites_solution_secondary difmap
_audit_block_doi 10.5517/cc62k2w
_audit_creation_method SHELXL-97
_audit_update_record
;
2002-03-06 deposited with the CCDC.
2018-03-22 downloaded from the CCDC.
;
_cell_angle_alpha 90.00
_cell_angle_beta 97.508(9)
_cell_angle_gamma 90.00
_cell_formula_units_Z 4
_cell_length_a 15.599(6)
_cell_length_b 9.111(4)
_cell_length_c 16.219(6)
_cell_measurement_temperature 293(2)
_cell_volume 2285.3(16)
_computing_cell_refinement 'SMART (BRUKER, V5.054, 1998)'
_computing_data_collection 'ASTRO (BRUKER, V5.007, 1997)'
_computing_data_reduction 'SAINT (BRUKER, V6.01, 1999)'
_computing_molecular_graphics 'SHELXTL (BRUKER, 1998, V5.1)'
_computing_publication_material 'XCIF (Sheldrick and BRUKER, 1997, V5.1)'
_computing_structure_refinement 'SHELXL-97 (Sheldrick, 1997)'
_computing_structure_solution 'SHELXS-97 (Sheldrick, 1990)'
_diffrn_ambient_temperature 293(2)
_diffrn_measured_fraction_theta_full 0.996
_diffrn_measured_fraction_theta_max 0.996
_diffrn_measurement_method '\w, 0.3 deg'
_diffrn_radiation_monochromator graphite
_diffrn_radiation_source 'fine-focus sealed tube'
_diffrn_radiation_type MoK\a
_diffrn_radiation_wavelength 0.71073
_diffrn_reflns_av_R_equivalents 0.0492
_diffrn_reflns_av_sigmaI/netI 0.0524
_diffrn_reflns_limit_h_max 20
_diffrn_reflns_limit_h_min -19
_diffrn_reflns_limit_k_max 12
_diffrn_reflns_limit_k_min -12
_diffrn_reflns_limit_l_max 11
_diffrn_reflns_limit_l_min -21
_diffrn_reflns_number 16544
_diffrn_reflns_theta_full 28.37
_diffrn_reflns_theta_max 28.37
_diffrn_reflns_theta_min 1.32
_diffrn_standards_decay_% <1
_diffrn_standards_interval_count 0
_diffrn_standards_number 0
_exptl_absorpt_coefficient_mu 1.135
_exptl_absorpt_correction_type none
_exptl_crystal_colour yellow
_exptl_crystal_density_diffrn 1.616
_exptl_crystal_density_method 'not measured'
_exptl_crystal_description needle
_exptl_crystal_F_000 1152
_exptl_crystal_size_max 0.10
_exptl_crystal_size_mid 0.05
_exptl_crystal_size_min 0.05
_refine_diff_density_max 0.767
_refine_diff_density_min -0.403
_refine_diff_density_rms 0.071
_refine_ls_extinction_method none
_refine_ls_goodness_of_fit_ref 1.099
_refine_ls_hydrogen_treatment mixed
_refine_ls_matrix_type full
_refine_ls_number_parameters 325
_refine_ls_number_reflns 5694
_refine_ls_number_restraints 0
_refine_ls_restrained_S_all 1.099
_refine_ls_R_factor_all 0.0673
_refine_ls_R_factor_gt 0.0458
_refine_ls_shift/su_max 0.006
_refine_ls_shift/su_mean 0.001
_refine_ls_structure_factor_coef Fsqd
_refine_ls_weighting_details
;
calc w=1/[\s^2^(Fo^2^)+(0.0491P)^2^+0.0000P] where 
P=(Fo^2^+2Fc^2^)/3
;
_refine_ls_weighting_scheme calc
_refine_ls_wR_factor_gt 0.1111
_refine_ls_wR_factor_ref 0.1174
_reflns_number_gt 3877
_reflns_number_total 5694
_reflns_threshold_expression >2sigma(I)
_cod_data_source_file c8nj01008k2.cif
_cod_data_source_block era8
_cod_depositor_comments
;
The following automatic conversions were performed:

'_symmetry_cell_setting' value 'Monoclinic' changed to 'monoclinic'
according to
/home/data/users/saulius/crontab/automatic-downloads/rss-feeds/RSC/lib/dictionaries/cif_core.dic
dictionary named 'cif_core.dic' version 2.4.2 from 2011-04-26.

Automatic conversion script
Id: cif_fix_values 4973 2017-02-22 13:04:09Z antanas 

 Adding full bibliography for 7057216--7057219.cif.
;
_cod_original_cell_volume 2285.5(15)
_cod_original_sg_symbol_H-M P21/c
_cod_database_code 7057216

loop_
_symmetry_equiv_pos_as_xyz
'x, y, z'
'-x, y+1/2, -z+1/2'
'-x, -y, -z'
'x, -y-1/2, z-1/2'

loop_
_atom_site_label
_atom_site_type_symbol
_atom_site_fract_x
_atom_site_fract_y
_atom_site_fract_z
_atom_site_U_iso_or_equiv
_atom_site_adp_type
_atom_site_occupancy
_atom_site_symmetry_multiplicity
_atom_site_calc_flag
_atom_site_refinement_flags
_atom_site_disorder_assembly
_atom_site_disorder_group
Ni1 Ni 0.25136(2) 0.34211(3) 0.55781(2) 0.03673(12) Uani 1 1 d . . .
N1 N 0.19799(14) 0.4857(2) 0.48399(13) 0.0398(5) Uani 1 1 d . . .
N2 N 0.30171(16) 0.1909(3) 0.63426(15) 0.0492(6) Uani 1 1 d . . .
N3 N 0.17325(16) 0.3870(3) 0.63704(15) 0.0516(6) Uani 1 1 d . . .
N4 N 0.33528(15) 0.3018(2) 0.48525(13) 0.0403(5) Uani 1 1 d . . .
C1 C 0.18679(18) 0.6220(3) 0.51143(19) 0.0454(7) Uani 1 1 d . . .
C2 C 0.1497(2) 0.7292(3) 0.4573(2) 0.0553(8) Uani 1 1 d . . .
H2A H 0.1424 0.8240 0.4764 0.066 Uiso 1 1 calc R . .
C3 C 0.1241(2) 0.6948(4) 0.3760(2) 0.0600(9) Uani 1 1 d . . .
H3A H 0.1003 0.7666 0.3391 0.072 Uiso 1 1 calc R . .
C4 C 0.1335(2) 0.5542(4) 0.34872(19) 0.0568(8) Uani 1 1 d . . .
H4A H 0.1151 0.5287 0.2937 0.068 Uiso 1 1 calc R . .
C5 C 0.17096(18) 0.4511(3) 0.40450(17) 0.0481(7) Uani 1 1 d . . .
H5A H 0.1776 0.3553 0.3865 0.058 Uiso 1 1 calc R . .
C6 C 0.2117(2) 0.6455(3) 0.6030(2) 0.0665(10) Uani 1 1 d . . .
H6A H 0.2013 0.7471 0.6167 0.080 Uiso 1 1 calc R . .
H6B H 0.2728 0.6255 0.6176 0.080 Uiso 1 1 calc R . .
C7 C 0.1599(3) 0.5459(4) 0.6524(2) 0.0732(11) Uani 1 1 d . . .
H7A H 0.1757 0.5659 0.7112 0.088 Uiso 1 1 calc R . .
H7B H 0.0989 0.5687 0.6385 0.088 Uiso 1 1 calc R . .
C8 C 0.2112(3) 0.3184(5) 0.7173(2) 0.0795(12) Uani 1 1 d . . .
H8A H 0.2578 0.3790 0.7443 0.095 Uiso 1 1 calc R . .
H8B H 0.1674 0.3092 0.7543 0.095 Uiso 1 1 calc R . .
C9 C 0.2445(3) 0.1726(4) 0.6989(2) 0.0758(11) Uani 1 1 d . . .
H9A H 0.1970 0.1075 0.6793 0.091 Uiso 1 1 calc R . .
H9B H 0.2763 0.1305 0.7487 0.091 Uiso 1 1 calc R . .
C10 C 0.3154(3) 0.0455(4) 0.5952(2) 0.0940(15) Uani 1 1 d . . .
H10A H 0.2766 -0.0258 0.6150 0.113 Uiso 1 1 calc R . .
H10B H 0.3741 0.0133 0.6131 0.113 Uiso 1 1 calc R . .
C11 C 0.3004(3) 0.0481(3) 0.5013(2) 0.0705(10) Uani 1 1 d . . .
H11A H 0.3143 -0.0474 0.4802 0.085 Uiso 1 1 calc R . .
H11B H 0.2397 0.0673 0.4829 0.085 Uiso 1 1 calc R . .
C12 C 0.38110(19) 0.4112(3) 0.45625(17) 0.0475(7) Uani 1 1 d . . .
H12A H 0.3674 0.5078 0.4677 0.057 Uiso 1 1 calc R . .
C17 C 0.3539(2) 0.1622(3) 0.46656(18) 0.0486(7) Uani 1 1 d . . .
C18 C 0.4472(2) 0.3851(4) 0.41045(19) 0.0585(8) Uani 1 1 d . . .
H18A H 0.4777 0.4629 0.3913 0.070 Uiso 1 1 calc R . .
C19 C 0.4678(2) 0.2443(4) 0.3931(2) 0.0668(9) Uani 1 1 d . . .
H19A H 0.5135 0.2245 0.3632 0.080 Uiso 1 1 calc R . .
C20 C 0.4198(2) 0.1317(4) 0.4207(2) 0.0641(9) Uani 1 1 d . . .
H20A H 0.4320 0.0349 0.4082 0.077 Uiso 1 1 calc R . .
C21 C 0.3873(2) 0.2468(5) 0.6729(2) 0.0838(13) Uani 1 1 d . . .
H21A H 0.4144 0.1750 0.7111 0.126 Uiso 1 1 calc R . .
H21B H 0.3794 0.3363 0.7022 0.126 Uiso 1 1 calc R . .
H21C H 0.4233 0.2650 0.6303 0.126 Uiso 1 1 calc R . .
C22 C 0.0888(2) 0.3188(5) 0.6064(3) 0.0949(14) Uani 1 1 d . . .
H22A H 0.0483 0.3394 0.6446 0.142 Uiso 1 1 calc R . .
H22B H 0.0959 0.2146 0.6020 0.142 Uiso 1 1 calc R . .
H22C H 0.0676 0.3583 0.5527 0.142 Uiso 1 1 calc R . .
Cl1 Cl 0.37233(6) 0.74167(11) 0.80087(5) 0.0650(2) Uani 1 1 d . . .
O1 O 0.4101(2) 0.7463(3) 0.88447(15) 0.0873(9) Uani 1 1 d . A .
O2 O 0.4243(4) 0.8651(7) 0.7651(4) 0.0721(16) Uani 0.50 1 d P A 1
O2A O 0.3513(12) 0.8596(10) 0.7662(7) 0.199(7) Uani 0.50 1 d P A 2
O3 O 0.2879(4) 0.7973(12) 0.7790(5) 0.113(3) Uani 0.50 1 d P A 1
O3A O 0.2947(4) 0.6456(10) 0.8132(5) 0.118(2) Uani 0.50 1 d P A 2
O4 O 0.4010(2) 0.6250(3) 0.7576(2) 0.1120(12) Uani 1 1 d . A .
Cl2 Cl 0.01727(5) 0.12172(9) 0.36847(5) 0.0554(2) Uani 1 1 d . . .
O5 O 0.0142(2) 0.2289(4) 0.3078(2) 0.1207(12) Uani 1 1 d . B .
O6 O 0.0946(3) 0.0919(6) 0.4119(4) 0.199(3) Uani 1 1 d . B .
O7 O 0.0315(6) 0.0049(7) 0.3129(4) 0.129(3) Uani 0.50 1 d P B 1
O7A O 0.0030(5) 0.2211(9) 0.4319(4) 0.127(3) Uani 0.50 1 d P B 2
O8 O -0.0578(3) 0.0523(6) 0.3748(3) 0.197(2) Uani 1 1 d . B 1

loop_
_atom_site_aniso_label
_atom_site_aniso_U_11
_atom_site_aniso_U_22
_atom_site_aniso_U_33
_atom_site_aniso_U_23
_atom_site_aniso_U_13
_atom_site_aniso_U_12
Ni1 0.03656(19) 0.03561(19) 0.0379(2) 0.00278(14) 0.00422(13) 0.00069(15)
N1 0.0395(12) 0.0399(12) 0.0391(12) 0.0017(9) 0.0023(9) 0.0028(10)
N2 0.0518(15) 0.0496(14) 0.0470(14) 0.0143(11) 0.0095(11) 0.0053(12)
N3 0.0429(14) 0.0658(16) 0.0469(14) 0.0036(12) 0.0086(11) 0.0068(12)
N4 0.0424(13) 0.0355(12) 0.0430(13) 0.0014(9) 0.0059(10) 0.0065(10)
C1 0.0381(15) 0.0390(15) 0.0584(18) 0.0000(12) 0.0034(13) 0.0008(12)
C2 0.0482(18) 0.0390(16) 0.078(2) 0.0073(15) 0.0078(16) 0.0033(14)
C3 0.0428(17) 0.063(2) 0.075(2) 0.0301(17) 0.0096(15) 0.0110(15)
C4 0.0490(18) 0.077(2) 0.0434(17) 0.0118(15) 0.0037(13) 0.0114(17)
C5 0.0475(17) 0.0513(17) 0.0444(17) 0.0008(13) 0.0023(13) 0.0041(14)
C6 0.076(2) 0.0505(19) 0.068(2) -0.0182(16) -0.0110(19) 0.0155(17)
C7 0.087(3) 0.080(3) 0.055(2) -0.0038(18) 0.0190(18) 0.030(2)
C8 0.079(3) 0.111(3) 0.054(2) 0.026(2) 0.0262(18) 0.032(2)
C9 0.071(2) 0.089(3) 0.072(2) 0.038(2) 0.0257(19) 0.015(2)
C10 0.158(5) 0.046(2) 0.084(3) 0.0187(18) 0.036(3) 0.018(2)
C11 0.091(3) 0.0378(17) 0.084(3) -0.0074(16) 0.019(2) -0.0027(18)
C12 0.0503(17) 0.0455(16) 0.0480(17) 0.0072(13) 0.0109(13) 0.0021(14)
C17 0.0550(18) 0.0428(15) 0.0465(16) -0.0032(12) 0.0005(13) 0.0060(14)
C18 0.0550(19) 0.069(2) 0.0535(19) 0.0123(15) 0.0152(15) 0.0007(17)
C19 0.060(2) 0.090(3) 0.054(2) 0.0004(18) 0.0206(16) 0.016(2)
C20 0.075(2) 0.059(2) 0.058(2) -0.0137(15) 0.0075(17) 0.0179(18)
C21 0.052(2) 0.114(3) 0.080(3) 0.032(2) -0.0122(19) 0.005(2)
C22 0.042(2) 0.138(4) 0.107(3) -0.010(3) 0.019(2) -0.016(2)
Cl1 0.0566(5) 0.0783(6) 0.0590(5) -0.0104(4) 0.0029(4) 0.0086(4)
O1 0.128(3) 0.0702(17) 0.0595(16) 0.0007(12) -0.0033(15) -0.0101(16)
O2 0.092(4) 0.067(3) 0.061(3) 0.012(2) 0.021(3) 0.000(4)
O2A 0.321(18) 0.086(6) 0.154(9) 0.048(5) -0.111(14) 0.021(11)
O3 0.048(4) 0.157(9) 0.137(6) -0.028(6) 0.017(4) 0.025(4)
O3A 0.071(4) 0.170(8) 0.112(5) -0.002(5) 0.004(4) -0.038(5)
O4 0.151(3) 0.089(2) 0.094(2) -0.0226(17) 0.010(2) 0.014(2)
Cl2 0.0578(5) 0.0539(5) 0.0529(5) 0.0025(3) 0.0015(4) -0.0024(4)
O5 0.106(3) 0.116(3) 0.138(3) 0.057(2) 0.008(2) 0.002(2)
O6 0.129(4) 0.166(4) 0.277(6) 0.093(4) -0.063(4) 0.010(3)
O7 0.185(8) 0.089(4) 0.113(5) -0.035(4) 0.016(5) 0.046(5)
O7A 0.149(7) 0.158(6) 0.079(4) -0.054(4) 0.036(4) 0.008(5)
O8 0.148(4) 0.222(5) 0.217(5) 0.087(4) 0.008(4) -0.087(4)

loop_
_atom_type_symbol
_atom_type_description
_atom_type_scat_dispersion_real
_atom_type_scat_dispersion_imag
_atom_type_scat_source
C C 0.0033 0.0016 'International Tables Vol C Tables 4.2.6.8 and 6.1.1.4'
H H 0.0000 0.0000 'International Tables Vol C Tables 4.2.6.8 and 6.1.1.4'
N N 0.0061 0.0033 'International Tables Vol C Tables 4.2.6.8 and 6.1.1.4'
O O 0.0106 0.0060 'International Tables Vol C Tables 4.2.6.8 and 6.1.1.4'
Cl Cl 0.1484 0.1585 'International Tables Vol C Tables 4.2.6.8 and 6.1.1.4'
Ni Ni 0.3393 1.1124 'International Tables Vol C Tables 4.2.6.8 and 6.1.1.4'

loop_
_citation_id
_citation_doi
_citation_year
1 10.1021/ic010397n 2002

loop_
_geom_angle_atom_site_label_1
_geom_angle_atom_site_label_2
_geom_angle_atom_site_label_3
_geom_angle
N1 Ni1 N4 91.35(10)
N1 Ni1 N3 90.63(10)
N4 Ni1 N3 175.92(10)
N1 Ni1 N2 177.67(10)
N4 Ni1 N2 90.25(10)
N3 Ni1 N2 87.89(11)
C1 N1 C5 120.0(2)
C1 N1 Ni1 119.80(18)
C5 N1 Ni1 120.21(19)
C9 N2 C21 109.4(3)
C9 N2 C10 109.6(3)
C21 N2 C10 108.1(3)
C9 N2 Ni1 107.5(2)
C21 N2 Ni1 106.9(2)
C10 N2 Ni1 115.1(2)
C22 N3 C7 109.0(3)
C22 N3 C8 110.5(3)
C7 N3 C8 108.0(3)
C22 N3 Ni1 107.4(2)
C7 N3 Ni1 115.6(2)
C8 N3 Ni1 106.17(19)
C12 N4 C17 118.7(3)
C12 N4 Ni1 120.74(19)
C17 N4 Ni1 120.4(2)
N1 C1 C2 120.3(3)
N1 C1 C6 115.7(2)
C2 C1 C6 123.9(3)
C3 C2 C1 119.7(3)
C2 C3 C4 119.8(3)
C3 C4 C5 118.7(3)
N1 C5 C4 121.6(3)
C1 C6 C7 110.6(3)
N3 C7 C6 113.5(3)
C9 C8 N3 108.1(3)
C8 C9 N2 107.8(3)
N2 C10 C11 113.7(3)
C17 C11 C10 111.8(3)
N4 C12 C18 122.2(3)
N4 C17 C20 120.7(3)
N4 C17 C11 115.2(3)
C20 C17 C11 124.0(3)
C19 C18 C12 119.5(3)
C18 C19 C20 118.7(3)
C17 C20 C19 120.1(3)
O2A Cl1 O4 121.5(7)
O2A Cl1 O1 117.7(5)
O4 Cl1 O1 112.98(19)
O2A Cl1 O3 52.5(8)
O4 Cl1 O3 120.1(4)
O1 Cl1 O3 119.4(4)
O2A Cl1 O3A 112.9(9)
O4 Cl1 O3A 86.6(4)
O1 Cl1 O3A 97.5(3)
O3 Cl1 O3A 60.7(4)
O2A Cl1 O2 47.0(9)
O4 Cl1 O2 98.6(3)
O1 Cl1 O2 99.5(3)
O3 Cl1 O2 99.4(5)
O3A Cl1 O2 158.6(4)
O6 Cl2 O8 126.6(3)
O6 Cl2 O5 117.4(3)
O8 Cl2 O5 115.9(2)
O6 Cl2 O7A 87.9(4)
O8 Cl2 O7A 91.4(4)
O5 Cl2 O7A 94.1(4)
O6 Cl2 O7 88.7(4)
O8 Cl2 O7 84.7(4)
O5 Cl2 O7 94.0(4)
O7A Cl2 O7 171.8(5)

loop_
_geom_bond_atom_site_label_1
_geom_bond_atom_site_label_2
_geom_bond_distance
Ni1 N1 1.892(2)
Ni1 N4 1.907(2)
Ni1 N3 1.927(3)
Ni1 N2 1.949(2)
N1 C1 1.339(3)
N1 C5 1.341(3)
N2 C9 1.473(4)
N2 C21 1.489(4)
N2 C10 1.496(4)
N3 C22 1.482(4)
N3 C7 1.489(4)
N3 C8 1.495(4)
N4 C12 1.347(4)
N4 C17 1.348(3)
C1 C2 1.388(4)
C1 C6 1.500(4)
C2 C3 1.363(5)
C3 C4 1.370(5)
C4 C5 1.380(4)
C6 C7 1.513(5)
C8 C9 1.470(5)
C10 C11 1.510(5)
C11 C17 1.489(5)
C12 C18 1.368(4)
C17 C20 1.374(5)
C18 C19 1.361(5)
C19 C20 1.380(5)
Cl1 O2A 1.237(7)
Cl1 O4 1.380(3)
Cl1 O1 1.407(2)
Cl1 O3 1.412(7)
Cl1 O3A 1.528(7)
Cl1 O2 1.544(6)
Cl2 O6 1.343(4)
Cl2 O8 1.347(4)
Cl2 O5 1.383(3)
Cl2 O7A 1.409(6)
Cl2 O7 1.431(6)

loop_
_geom_torsion_atom_site_label_1
_geom_torsion_atom_site_label_2
_geom_torsion_atom_site_label_3
_geom_torsion_atom_site_label_4
_geom_torsion
N4 Ni1 N1 C1 -125.4(2)
N3 Ni1 N1 C1 51.0(2)
N2 Ni1 N1 C1 102(2)
N4 Ni1 N1 C5 55.0(2)
N3 Ni1 N1 C5 -128.6(2)
N2 Ni1 N1 C5 -78(3)
N1 Ni1 N2 C9 -39(3)
N4 Ni1 N2 C9 -172.5(2)
N3 Ni1 N2 C9 11.2(2)
N1 Ni1 N2 C21 -157(2)
N4 Ni1 N2 C21 70.1(2)
N3 Ni1 N2 C21 -106.3(2)
N1 Ni1 N2 C10 83(3)
N4 Ni1 N2 C10 -50.0(3)
N3 Ni1 N2 C10 133.6(3)
N1 Ni1 N3 C22 76.4(3)
N4 Ni1 N3 C22 -164.6(13)
N2 Ni1 N3 C22 -101.8(3)
N1 Ni1 N3 C7 -45.5(2)
N4 Ni1 N3 C7 73.4(14)
N2 Ni1 N3 C7 136.3(2)
N1 Ni1 N3 C8 -165.3(2)
N4 Ni1 N3 C8 -46.4(15)
N2 Ni1 N3 C8 16.5(2)
N1 Ni1 N4 C12 51.5(2)
N3 Ni1 N4 C12 -67.5(14)
N2 Ni1 N4 C12 -130.2(2)
N1 Ni1 N4 C17 -133.0(2)
N3 Ni1 N4 C17 108.0(14)
N2 Ni1 N4 C17 45.3(2)
C5 N1 C1 C2 -2.0(4)
Ni1 N1 C1 C2 178.4(2)
C5 N1 C1 C6 174.5(3)
Ni1 N1 C1 C6 -5.1(4)
N1 C1 C2 C3 0.5(5)
C6 C1 C2 C3 -175.7(3)
C1 C2 C3 C4 1.3(5)
C2 C3 C4 C5 -1.5(5)
C1 N1 C5 C4 1.8(4)
Ni1 N1 C5 C4 -178.6(2)
C3 C4 C5 N1 -0.1(5)
N1 C1 C6 C7 -59.3(4)
C2 C1 C6 C7 117.1(3)
C22 N3 C7 C6 -121.8(3)
C8 N3 C7 C6 118.1(3)
Ni1 N3 C7 C6 -0.7(4)
C1 C6 C7 N3 60.6(4)
C22 N3 C8 C9 74.7(4)
C7 N3 C8 C9 -166.1(3)
Ni1 N3 C8 C9 -41.4(3)
N3 C8 C9 N2 52.3(4)
C21 N2 C9 C8 78.8(4)
C10 N2 C9 C8 -162.8(3)
Ni1 N2 C9 C8 -37.0(4)
C9 N2 C10 C11 130.1(4)
C21 N2 C10 C11 -110.6(4)
Ni1 N2 C10 C11 8.8(5)
N2 C10 C11 C17 54.9(5)
C17 N4 C12 C18 -1.8(4)
Ni1 N4 C12 C18 173.8(2)
C12 N4 C17 C20 1.7(4)
Ni1 N4 C17 C20 -173.9(2)
C12 N4 C17 C11 179.8(3)
Ni1 N4 C17 C11 4.2(3)
C10 C11 C17 N4 -64.6(4)
C10 C11 C17 C20 113.5(4)
N4 C12 C18 C19 0.1(4)
C12 C18 C19 C20 1.6(5)
N4 C17 C20 C19 0.0(5)
C11 C17 C20 C19 -178.0(3)
C18 C19 C20 C17 -1.6(5)
